data_4105539
loop_
_publ_author_name
'Anantharamulu Navulla'
'Alexander A. Tsirlin'
'Artem M. Abakumov'
'Roman V. Shpanchenko'
'Haitao Zhang'
'Evgeny V. Dikarev'

_publ_contact_author_address
;
Department of Chemistry
University at Albany
1400 Washington ave
Albany NY 12222
USA
;
_publ_contact_author_email dikarev@albany.edu
_publ_contact_author_fax 518-442-3462
_publ_contact_author_name
;
Dikarev, Evgeny V.
;
_publ_contact_author_phone 518-442-4401
_publ_section_title
;
 Fluorinated Heterometallic \b-Diketonates as Volatile Single-Source
 Precursors for the Synthesis of Low-Valent Mixed-Metal Fluorides
;
_journal_name_full 'Journal of the American Chemical Society'
_journal_page_first 692
_journal_page_last 694
_journal_paper_doi 10.1021/ja109128r
_journal_volume 133
_journal_year 2011
_chemical_formula_moiety
;
 C20 H4 F24 Fe O8 Pb
;
_chemical_formula_sum 'C20 H4 F24 Fe O8 Pb'
_chemical_formula_weight 1091.27
_chemical_name_systematic
; 
 catena-(di(hexafluoroacetylacetonate)-iron(II)-
 di(hexafluoroacetylacetonate)-lead(II))
;
_space_group_IT_number 2
_symmetry_cell_setting triclinic
_symmetry_space_group_name_Hall '-P 1'
_symmetry_space_group_name_H-M 'P -1'
_atom_sites_solution_hydrogens geom
_atom_sites_solution_primary direct
_atom_sites_solution_secondary difmap
_audit_creation_method SHELXL-97
_cell_angle_alpha 65.8960(10)
_cell_angle_beta 66.6400(10)
_cell_angle_gamma 64.3160(10)
_cell_formula_units_Z 2
_cell_length_a 11.4406(6)
_cell_length_b 12.3702(7)
_cell_length_c 13.5820(8)
_cell_measurement_reflns_used 5357
_cell_measurement_temperature 173(2)
_cell_measurement_theta_max 28.30
_cell_measurement_theta_min 2.29
_cell_volume 1523.87(15)
_computing_cell_refinement 'SMART, SAINT'
_computing_data_collection SMART
_computing_data_reduction SAINT
_computing_molecular_graphics 'SHELXP-93 (Sheldrick, 1993)'
_computing_publication_material 'SHELXCIF-93 (Sheldrick, 1993)'
_computing_structure_refinement 'SHELXL-97 (Sheldrick, 1997)'
_computing_structure_solution 'SHELXS-97 (Sheldrick, 1990)'
_diffrn_ambient_temperature 173(2)
_diffrn_measured_fraction_theta_full 0.991
_diffrn_measured_fraction_theta_max 0.904
_diffrn_measurement_device_type 'Bruker SMART APEX CCD'
_diffrn_measurement_method '0.3 deg wide \w exposures'
_diffrn_radiation_monochromator graphite
_diffrn_radiation_source 'fine-focus sealed tube'
_diffrn_radiation_type MoK\a
_diffrn_radiation_wavelength 0.71073
_diffrn_reflns_av_R_equivalents 0.0185
_diffrn_reflns_av_sigmaI/netI 0.0293
_diffrn_reflns_limit_h_max 15
_diffrn_reflns_limit_h_min -15
_diffrn_reflns_limit_k_max 16
_diffrn_reflns_limit_k_min -16
_diffrn_reflns_limit_l_max 17
_diffrn_reflns_limit_l_min -17
_diffrn_reflns_number 13373
_diffrn_reflns_theta_full 25.00
_diffrn_reflns_theta_max 28.29
_diffrn_reflns_theta_min 1.70
_diffrn_standards_decay_% 0
_diffrn_standards_interval_count na
_diffrn_standards_interval_time na
_diffrn_standards_number 'none (area detector data)'
_exptl_absorpt_coefficient_mu 6.184
_exptl_absorpt_correction_T_max 0.8362
_exptl_absorpt_correction_T_min 0.5768
_exptl_absorpt_correction_type multi-scan
_exptl_absorpt_process_details
;
 SADABS (Bruker-AXS 2003)
;
_exptl_crystal_colour red-brown
_exptl_crystal_density_diffrn 2.378
_exptl_crystal_density_method none
_exptl_crystal_description block
_exptl_crystal_F_000 1024
_exptl_crystal_size_max 0.10
_exptl_crystal_size_mid 0.04
_exptl_crystal_size_min 0.03
_refine_diff_density_max 1.708
_refine_diff_density_min -1.061
_refine_diff_density_rms 0.155
_refine_ls_extinction_coef noref
_refine_ls_extinction_method none
_refine_ls_goodness_of_fit_ref 1.030
_refine_ls_hydrogen_treatment noref
_refine_ls_matrix_type full
_refine_ls_number_parameters 490
_refine_ls_number_reflns 6847
_refine_ls_number_restraints 72
_refine_ls_restrained_S_all 1.077
_refine_ls_R_factor_all 0.0418
_refine_ls_R_factor_gt 0.0384
_refine_ls_shift/su_max 0.000
_refine_ls_shift/su_mean 0.000
_refine_ls_structure_factor_coef Fsqd
_refine_ls_weighting_details 'calc w=1/[\s^2^(Fo^2^)+(0.0557P)^2^+6.5964P] where P=(Fo^2^+2Fc^2^)/3'
_refine_ls_weighting_scheme calc
_refine_ls_wR_factor_gt 0.0964
_refine_ls_wR_factor_ref 0.0991
_reflns_number_gt 6316
_reflns_number_total 6847
_reflns_threshold_expression >2sigma(I)
_cod_data_source_file ja109128r_si_002_4.cif
_cod_data_source_block PbFe(CF3COCHCOCF3)4_(4)
_cod_database_code 4105539

loop_
_symmetry_equiv_pos_as_xyz
'x, y, z'
'-x, -y, -z'

loop_
_atom_site_label
_atom_site_type_symbol
_atom_site_fract_x
_atom_site_fract_y
_atom_site_fract_z
_atom_site_U_iso_or_equiv
_atom_site_adp_type
_atom_site_occupancy
_atom_site_symmetry_multiplicity
_atom_site_calc_flag
_atom_site_refinement_flags
_atom_site_disorder_assembly
_atom_site_disorder_group
Fe2 Fe 0.0000 1.0000 0.5000 0.0261(2) Uani 1 2 d S . .
Fe3 Fe 0.0000 0.5000 1.0000 0.0265(2) Uani 1 2 d S . .
Pb1 Pb 0.061364(19) 0.753161(18) 0.750698(15) 0.02539(8) Uani 1 1 d . . .
O1 O 0.1826(5) 0.8600(4) 0.7583(4) 0.0394(10) Uani 1 1 d . A .
O2 O 0.1269(4) 0.6360(4) 0.9372(3) 0.0338(9) Uani 1 1 d . A .
O3 O 0.2785(4) 0.6070(4) 0.7196(4) 0.0366(9) Uani 1 1 d . B .
O4 O 0.1915(4) 0.8408(4) 0.5480(3) 0.0285(8) Uani 1 1 d . B .
O5 O 0.0720(4) 1.1443(4) 0.4409(3) 0.0289(8) Uani 1 1 d . C .
O6 O -0.0464(4) 1.0143(4) 0.6559(3) 0.0304(8) Uani 1 1 d . C .
O7 O 0.1461(4) 0.3323(4) 1.0302(3) 0.0306(8) Uani 1 1 d . D .
O8 O 0.0622(4) 0.5038(3) 0.8379(3) 0.0262(8) Uani 1 1 d . D .
C1 C 0.3484(9) 0.9180(8) 0.7639(7) 0.057(2) Uani 1 1 d D A 1
F1 F 0.3755(13) 0.9621(12) 0.6519(7) 0.055(2) Uiso 0.50 1 d PD A 1
F2 F 0.4637(10) 0.8684(11) 0.7884(11) 0.058(3) Uiso 0.50 1 d PD A 1
F3 F 0.2728(13) 1.0203(12) 0.8002(14) 0.083(4) Uiso 0.50 1 d PD A 1
C1X C 0.3484(9) 0.9180(8) 0.7639(7) 0.990 Uiso 0.00 1 d PD A 2
F1X F 0.319(2) 1.0110(18) 0.6788(16) 0.045(5) Uiso 0.20 1 d PD A 2
F2X F 0.4806(16) 0.849(2) 0.745(2) 0.054(6) Uiso 0.20 1 d PD A 2
F3X F 0.328(3) 0.965(3) 0.8453(19) 0.072(7) Uiso 0.20 1 d PD A 2
C1Y C 0.3484(9) 0.9180(8) 0.7639(7) 0.990 Uiso 0.00 1 d PD A 3
F1Y F 0.425(2) 0.912(2) 0.6589(13) 0.072(5) Uiso 0.30 1 d PD A 3
F2Y F 0.4236(16) 0.9016(15) 0.8222(13) 0.048(4) Uiso 0.30 1 d PD A 3
F3Y F 0.2706(15) 1.0413(12) 0.7484(17) 0.058(4) Uiso 0.30 1 d PD A 3
C2 C 0.2655(8) 0.8296(7) 0.8107(6) 0.0448(16) Uani 1 1 d . . .
C3 C 0.2886(9) 0.7306(8) 0.9051(6) 0.054(2) Uani 1 1 d . A .
H3 H 0.3574 0.7204 0.9336 0.065 Uiso 1 1 calc R . .
C4 C 0.2186(7) 0.6449(7) 0.9613(5) 0.0426(15) Uani 1 1 d . . .
C5 C 0.2539(9) 0.5525(9) 1.0694(7) 0.060(2) Uani 1 1 d D A 1
F4 F 0.2538(10) 0.4407(8) 1.0888(8) 0.061(2) Uiso 0.60 1 d PD A 1
F5 F 0.1459(8) 0.5858(9) 1.1575(7) 0.060(2) Uiso 0.60 1 d PD A 1
F6 F 0.3725(9) 0.5392(9) 1.0766(8) 0.064(2) Uiso 0.60 1 d PD A 1
C5X C 0.2539(9) 0.5525(9) 1.0694(7) 0.990 Uiso 0.00 1 d PD A 2
F4X F 0.3213(15) 0.4365(12) 1.0487(12) 0.071(4) Uiso 0.40 1 d PD A 2
F5X F 0.1623(18) 0.520(2) 1.1537(15) 0.107(6) Uiso 0.40 1 d PD A 2
F6X F 0.3313(11) 0.5793(10) 1.1019(9) 0.042(2) Uiso 0.40 1 d PD A 2
C6 C 0.5111(7) 0.5048(7) 0.6888(6) 0.0491(17) Uani 1 1 d D B 1
F7 F 0.6174(11) 0.5384(12) 0.6693(12) 0.035(2) Uiso 0.40 1 d PD B 1
F8 F 0.4842(12) 0.4383(14) 0.7945(8) 0.029(2) Uiso 0.40 1 d PD B 1
F9 F 0.5573(15) 0.4270(12) 0.6231(12) 0.050(3) Uiso 0.40 1 d PD B 1
C6X C 0.5111(7) 0.5048(7) 0.6888(6) 0.990 Uiso 0.00 1 d PD B 2
F7X F 0.588(2) 0.5585(18) 0.7037(18) 0.067(6) Uiso 0.30 1 d PD B 2
F8X F 0.496(2) 0.4105(16) 0.7739(14) 0.065(7) Uiso 0.30 1 d PD B 2
F9X F 0.600(2) 0.460(2) 0.6021(16) 0.099(8) Uiso 0.30 1 d PD B 2
C6Y C 0.5111(7) 0.5048(7) 0.6888(6) 0.990 Uiso 0.00 1 d PD B 3
F7Y F 0.6300(12) 0.5149(16) 0.6407(13) 0.048(4) Uiso 0.30 1 d PD B 3
F8Y F 0.4826(18) 0.4680(18) 0.8022(10) 0.053(6) Uiso 0.30 1 d PD B 3
F9Y F 0.5196(19) 0.4036(15) 0.6628(17) 0.061(5) Uiso 0.30 1 d PD B 3
C7 C 0.3908(6) 0.6157(6) 0.6563(5) 0.0351(13) Uani 1 1 d . . .
C8 C 0.4170(6) 0.7101(6) 0.5583(5) 0.0386(14) Uani 1 1 d . B .
H8 H 0.5082 0.7061 0.5217 0.046 Uiso 1 1 calc R . .
C9 C 0.3193(6) 0.8089(6) 0.5110(5) 0.0348(13) Uani 1 1 d . . .
C10 C 0.3747(7) 0.8905(8) 0.3992(7) 0.062(2) Uani 1 1 d D B 1
F10 F 0.3023(9) 0.9480(9) 0.3312(7) 0.053(2) Uiso 0.50 1 d PD B 1
F11 F 0.3612(8) 1.0013(7) 0.4229(7) 0.0462(18) Uiso 0.50 1 d PD B 1
F12 F 0.4986(8) 0.8462(8) 0.3443(7) 0.039(2) Uiso 0.50 1 d PD B 1
C10X C 0.3747(7) 0.8905(8) 0.3992(7) 0.990 Uiso 0.00 1 d PD B 2
F10X F 0.3368(13) 0.8674(13) 0.3201(11) 0.085(3) Uiso 0.50 1 d PD B 2
F11X F 0.3160(11) 1.0058(9) 0.3664(9) 0.069(3) Uiso 0.50 1 d PD B 2
F12X F 0.5073(8) 0.8598(8) 0.3658(8) 0.040(2) Uiso 0.50 1 d PD B 2
C11 C 0.1673(7) 1.2862(6) 0.4287(6) 0.0400(14) Uani 1 1 d D C 1
F13 F 0.2167(9) 1.2914(8) 0.3211(6) 0.042(2) Uiso 0.50 1 d PD C 1
F14 F 0.2746(8) 1.2424(8) 0.4705(8) 0.041(2) Uiso 0.50 1 d PD C 1
F15 F 0.0951(12) 1.4003(9) 0.4473(10) 0.041(3) Uiso 0.50 1 d PD C 1
C11X C 0.1673(7) 1.2862(6) 0.4287(6) 0.990 Uiso 0.00 1 d PD C 2
F13X F 0.1689(9) 1.3235(8) 0.3192(6) 0.0361(18) Uiso 0.50 1 d PD C 2
F14X F 0.2936(9) 1.2300(9) 0.4371(9) 0.049(2) Uiso 0.50 1 d PD C 2
F15X F 0.1183(13) 1.3918(10) 0.4544(11) 0.048(4) Uiso 0.50 1 d PD C 2
C12 C 0.0830(6) 1.1980(5) 0.4958(5) 0.0315(12) Uani 1 1 d . . .
C13 C 0.0325(7) 1.1818(6) 0.6112(5) 0.0391(14) Uani 1 1 d . C .
H13 H 0.0409 1.2339 0.6418 0.047 Uiso 1 1 calc R . .
C14 C -0.0294(7) 1.0924(6) 0.6825(5) 0.0351(13) Uani 1 1 d . . .
C15 C -0.0899(9) 1.0875(7) 0.8074(6) 0.0488(17) Uani 1 1 d D C 1
F16 F -0.2283(10) 1.1491(11) 0.8257(10) 0.059(3) Uiso 0.50 1 d PD C 1
F17 F -0.0490(10) 1.1497(9) 0.8381(8) 0.052(2) Uiso 0.50 1 d PD C 1
F18 F -0.0702(11) 0.9684(8) 0.8728(8) 0.042(3) Uiso 0.50 1 d PD C 1
C15X C -0.0899(9) 1.0875(7) 0.8074(6) 0.990 Uiso 0.00 1 d PD C 2
F16X F -0.2056(11) 1.1751(11) 0.8219(11) 0.068(4) Uiso 0.50 1 d PD C 2
F17X F -0.0045(10) 1.1053(9) 0.8446(8) 0.047(2) Uiso 0.50 1 d PD C 2
F18X F -0.1090(11) 0.9802(8) 0.8711(8) 0.046(3) Uiso 0.50 1 d PD C 2
C16 C 0.3423(7) 0.1597(6) 1.0049(6) 0.0439(16) Uani 1 1 d D D 1
F19 F 0.4035(11) 0.0805(9) 0.9447(8) 0.057(3) Uiso 0.50 1 d PD D 1
F20 F 0.4409(9) 0.1965(9) 1.0026(9) 0.053(2) Uiso 0.50 1 d PD D 1
F21 F 0.2916(10) 0.1017(9) 1.1109(7) 0.047(2) Uiso 0.50 1 d PD D 1
C16X C 0.3423(7) 0.1597(6) 1.0049(6) 0.990 Uiso 0.00 1 d PD D 2
F19X F 0.3586(9) 0.0624(7) 0.9724(7) 0.0409(19) Uiso 0.50 1 d PD D 2
F20X F 0.4568(9) 0.1820(10) 0.9650(9) 0.054(3) Uiso 0.50 1 d PD D 2
F21X F 0.3132(10) 0.1240(9) 1.1169(7) 0.047(2) Uiso 0.50 1 d PD D 2
C17 C 0.2317(6) 0.2761(5) 0.9603(5) 0.0327(12) Uani 1 1 d . . .
C18 C 0.2415(6) 0.3094(5) 0.8471(5) 0.0344(13) Uani 1 1 d . D .
H18 H 0.3085 0.2547 0.8042 0.041 Uiso 1 1 calc R . .
C19 C 0.1567(6) 0.4196(5) 0.7951(5) 0.0294(11) Uani 1 1 d . . .
C20 C 0.1713(8) 0.4451(6) 0.6715(5) 0.0438(16) Uani 1 1 d D D 1
F22 F 0.3107(7) 0.4184(8) 0.6149(7) 0.0408(18) Uiso 0.50 1 d PD D 1
F23 F 0.1338(11) 0.3764(9) 0.6530(8) 0.053(2) Uiso 0.50 1 d PD D 1
F24 F 0.1126(10) 0.5646(7) 0.6224(8) 0.032(3) Uiso 0.50 1 d PD D 1
C20X C 0.1713(8) 0.4451(6) 0.6715(5) 0.990 Uiso 0.00 1 d PD D 2
F22X F 0.2817(9) 0.3838(9) 0.6152(8) 0.052(2) Uiso 0.50 1 d PD D 2
F23X F 0.0742(9) 0.4016(8) 0.6692(7) 0.0423(19) Uiso 0.50 1 d PD D 2
F24X F 0.1400(11) 0.5667(7) 0.6160(9) 0.035(3) Uiso 0.50 1 d PD D 2

loop_
_atom_site_aniso_label
_atom_site_aniso_U_11
_atom_site_aniso_U_22
_atom_site_aniso_U_33
_atom_site_aniso_U_23
_atom_site_aniso_U_13
_atom_site_aniso_U_12
Fe2 0.0387(6) 0.0216(5) 0.0224(5) -0.0008(4) -0.0120(4) -0.0151(4)
Fe3 0.0287(5) 0.0221(5) 0.0174(5) -0.0030(4) -0.0041(4) -0.0030(4)
Pb1 0.02861(12) 0.02486(11) 0.02165(11) -0.00142(7) -0.00802(8) -0.01142(8)
O1 0.050(3) 0.038(2) 0.041(2) -0.0036(19) -0.021(2) -0.024(2)
O2 0.035(2) 0.044(2) 0.0233(19) -0.0021(17) -0.0105(17) -0.0182(19)
O3 0.029(2) 0.034(2) 0.035(2) -0.0024(18) -0.0045(17) -0.0102(17)
O4 0.029(2) 0.0280(19) 0.0254(19) -0.0009(15) -0.0079(15) -0.0125(16)
O5 0.037(2) 0.0257(19) 0.0264(19) -0.0003(15) -0.0127(16) -0.0154(16)
O6 0.042(2) 0.030(2) 0.0233(18) -0.0042(16) -0.0094(16) -0.0179(17)
O7 0.034(2) 0.0226(19) 0.0247(19) -0.0009(15) -0.0094(16) -0.0038(16)
O8 0.0275(19) 0.0224(18) 0.0216(17) -0.0041(14) -0.0056(15) -0.0048(14)
C1 0.063(5) 0.068(5) 0.059(5) -0.008(4) -0.025(4) -0.039(4)
C2 0.051(4) 0.049(4) 0.045(4) -0.008(3) -0.014(3) -0.030(3)
C3 0.065(5) 0.070(5) 0.047(4) 0.001(4) -0.027(4) -0.043(4)
C4 0.049(4) 0.055(4) 0.032(3) -0.002(3) -0.019(3) -0.026(3)
C5 0.068(5) 0.081(6) 0.053(4) 0.001(4) -0.035(4) -0.046(5)
C6 0.036(3) 0.055(4) 0.045(4) 0.000(3) -0.016(3) -0.013(3)
C7 0.035(3) 0.039(3) 0.035(3) -0.007(3) -0.013(2) -0.014(3)
C8 0.031(3) 0.043(3) 0.034(3) -0.004(3) -0.004(2) -0.016(3)
C9 0.034(3) 0.035(3) 0.034(3) -0.008(2) -0.004(2) -0.016(2)
C10 0.031(3) 0.049(4) 0.061(5) 0.006(4) 0.001(3) -0.007(3)
C11 0.052(4) 0.033(3) 0.042(3) -0.006(3) -0.013(3) -0.024(3)
C12 0.040(3) 0.026(3) 0.034(3) -0.005(2) -0.014(2) -0.016(2)
C13 0.063(4) 0.034(3) 0.033(3) -0.009(3) -0.015(3) -0.025(3)
C14 0.044(3) 0.033(3) 0.033(3) -0.011(2) -0.011(3) -0.015(3)
C15 0.068(5) 0.050(4) 0.036(3) -0.017(3) -0.008(3) -0.027(4)
C16 0.040(4) 0.035(3) 0.041(4) -0.009(3) -0.013(3) 0.002(3)
C17 0.033(3) 0.024(3) 0.034(3) -0.004(2) -0.012(2) -0.005(2)
C18 0.034(3) 0.025(3) 0.032(3) -0.010(2) -0.006(2) 0.000(2)
C19 0.033(3) 0.027(3) 0.024(3) -0.006(2) -0.005(2) -0.009(2)
C20 0.058(4) 0.035(3) 0.028(3) -0.014(3) -0.008(3) -0.004(3)

loop_
_atom_type_symbol
_atom_type_description
_atom_type_scat_dispersion_real
_atom_type_scat_dispersion_imag
_atom_type_scat_source
C C 0.0033 0.0016 'International Tables Vol C Tables 4.2.6.8 and 6.1.1.4'
H H 0.0000 0.0000 'International Tables Vol C Tables 4.2.6.8 and 6.1.1.4'
O O 0.0106 0.0060 'International Tables Vol C Tables 4.2.6.8 and 6.1.1.4'
F F 0.0171 0.0103 'International Tables Vol C Tables 4.2.6.8 and 6.1.1.4'
Fe Fe 0.3463 0.8444 'International Tables Vol C Tables 4.2.6.8 and 6.1.1.4'
Pb Pb -3.3944 10.1111 'International Tables Vol C Tables 4.2.6.8 and 6.1.1.4'

loop_
_geom_angle_atom_site_label_1
_geom_angle_atom_site_label_2
_geom_angle_atom_site_label_3
_geom_angle
_geom_angle_site_symmetry_1
_geom_angle_site_symmetry_3
O5 Fe2 O5 180.000(1) . 2_576
O5 Fe2 O6 92.51(16) . 2_576
O5 Fe2 O6 87.49(16) 2_576 2_576
O5 Fe2 O6 87.49(16) . .
O5 Fe2 O6 92.51(16) 2_576 .
O6 Fe2 O6 180.000(1) 2_576 .
O5 Fe2 O4 82.62(15) . 2_576
O5 Fe2 O4 97.38(15) 2_576 2_576
O6 Fe2 O4 83.50(15) 2_576 2_576
O6 Fe2 O4 96.50(15) . 2_576
O5 Fe2 O4 97.38(15) . .
O5 Fe2 O4 82.62(15) 2_576 .
O6 Fe2 O4 96.50(15) 2_576 .
O6 Fe2 O4 83.50(15) . .
O4 Fe2 O4 180.0(2) 2_576 .
O8 Fe3 O8 180.000(1) 2_567 .
O8 Fe3 O7 88.42(15) 2_567 2_567
O8 Fe3 O7 91.58(15) . 2_567
O8 Fe3 O7 91.58(15) 2_567 .
O8 Fe3 O7 88.42(15) . .
O7 Fe3 O7 180.000(1) 2_567 .
O8 Fe3 O2 96.02(15) 2_567 .
O8 Fe3 O2 83.98(15) . .
O7 Fe3 O2 80.11(16) 2_567 .
O7 Fe3 O2 99.89(16) . .
O8 Fe3 O2 83.98(15) 2_567 2_567
O8 Fe3 O2 96.02(15) . 2_567
O7 Fe3 O2 99.89(16) 2_567 2_567
O7 Fe3 O2 80.11(16) . 2_567
O2 Fe3 O2 180.0 . 2_567
O1 Pb1 O3 80.45(17) . .
O1 Pb1 O2 73.92(14) . .
O3 Pb1 O2 70.59(15) . .
O1 Pb1 O4 72.48(14) . .
O3 Pb1 O4 72.88(13) . .
O2 Pb1 O4 133.48(12) . .
C2 O1 Pb1 133.4(4) . .
C4 O2 Fe3 139.1(4) . .
C4 O2 Pb1 125.4(4) . .
Fe3 O2 Pb1 93.98(14) . .
C7 O3 Pb1 133.5(4) . .
C9 O4 Fe2 139.7(4) . .
C9 O4 Pb1 125.1(4) . .
Fe2 O4 Pb1 93.94(13) . .
C12 O5 Fe2 128.0(4) . .
C14 O6 Fe2 127.7(4) . .
C17 O7 Fe3 127.1(4) . .
C19 O8 Fe3 126.4(4) . .
F2 C1 F1 106.7(10) . .
F2 C1 F3 110.2(10) . .
F1 C1 F3 104.6(10) . .
F2 C1 C2 114.8(8) . .
F1 C1 C2 111.5(7) . .
F3 C1 C2 108.5(9) . .
O1 C2 C3 128.7(6) . .
O1 C2 C1 113.9(6) . .
C3 C2 C1 117.3(6) . .
C2 C3 C4 124.9(7) . .
C2 C3 H3 117.5 . .
C4 C3 H3 117.5 . .
O2 C4 C3 129.3(6) . .
O2 C4 C5 116.1(6) . .
C3 C4 C5 114.6(6) . .
F4 C5 F6 106.6(9) . .
F4 C5 F5 98.7(8) . .
F6 C5 F5 114.5(8) . .
F4 C5 C4 114.3(7) . .
F6 C5 C4 114.4(7) . .
F5 C5 C4 107.4(8) . .
F8 C6 F7 107.3(10) . .
F8 C6 F9 108.3(12) . .
F7 C6 F9 104.6(11) . .
F8 C6 C7 113.7(8) . .
F7 C6 C7 113.0(8) . .
F9 C6 C7 109.5(8) . .
O3 C7 C8 127.8(6) . .
O3 C7 C6 114.7(6) . .
C8 C7 C6 117.4(6) . .
C9 C8 C7 124.3(6) . .
C9 C8 H8 117.8 . .
C7 C8 H8 117.8 . .
O4 C9 C8 129.8(6) . .
O4 C9 C10 116.4(6) . .
C8 C9 C10 113.8(6) . .
F10 C10 F12 108.6(9) . .
F10 C10 F11 96.4(7) . .
F12 C10 F11 108.2(8) . .
F10 C10 C9 117.3(7) . .
F12 C10 C9 118.7(7) . .
F11 C10 C9 104.8(7) . .
F13 C11 F14 106.6(8) . .
F13 C11 F15 113.6(8) . .
F14 C11 F15 105.1(8) . .
F13 C11 C12 113.3(6) . .
F14 C11 C12 108.4(6) . .
F15 C11 C12 109.5(7) . .
O5 C12 C13 127.2(5) . .
O5 C12 C11 115.6(5) . .
C13 C12 C11 117.2(5) . .
C14 C13 C12 122.3(6) . .
C14 C13 H13 118.8 . .
C12 C13 H13 118.8 . .
O6 C14 C13 126.9(6) . .
O6 C14 C15 114.7(6) . .
C13 C14 C15 118.4(6) . .
F17 C15 F18 111.7(9) . .
F17 C15 F16 103.7(9) . .
F18 C15 F16 108.0(9) . .
F17 C15 C14 113.8(7) . .
F18 C15 C14 110.9(7) . .
F16 C15 C14 108.1(7) . .
F19 C16 F21 110.1(8) . .
F19 C16 F20 105.6(8) . .
F21 C16 F20 107.9(8) . .
F19 C16 C17 114.1(7) . .
F21 C16 C17 110.0(7) . .
F20 C16 C17 108.9(7) . .
O7 C17 C18 127.8(5) . .
O7 C17 C16 115.3(5) . .
C18 C17 C16 116.8(5) . .
C19 C18 C17 121.9(5) . .
C19 C18 H18 119.0 . .
C17 C18 H18 119.0 . .
O8 C19 C18 128.2(5) . .
O8 C19 C20 113.8(5) . .
C18 C19 C20 118.0(5) . .
F23 C20 F24 110.1(8) . .
F23 C20 F22 105.2(7) . .
F24 C20 F22 106.0(7) . .
F23 C20 C19 114.2(7) . .
F24 C20 C19 112.9(6) . .
F22 C20 C19 107.8(6) . .

loop_
_geom_bond_atom_site_label_1
_geom_bond_atom_site_label_2
_geom_bond_distance
_geom_bond_site_symmetry_2
Fe2 O5 2.022(4) .
Fe2 O5 2.022(4) 2_576
Fe2 O6 2.032(4) 2_576
Fe2 O6 2.032(4) .
Fe2 O4 2.334(4) 2_576
Fe2 O4 2.334(4) .
Fe3 O8 2.014(4) 2_567
Fe3 O8 2.014(4) .
Fe3 O7 2.027(4) 2_567
Fe3 O7 2.027(4) .
Fe3 O2 2.372(4) .
Fe3 O2 2.372(4) 2_567
Pb1 O1 2.344(4) .
Pb1 O3 2.349(4) .
Pb1 O2 2.578(4) .
Pb1 O4 2.584(4) .
O1 C2 1.247(8) .
O2 C4 1.273(8) .
O3 C7 1.253(8) .
O4 C9 1.275(7) .
O5 C12 1.250(7) .
O6 C14 1.266(7) .
O7 C17 1.246(7) .
O8 C19 1.270(7) .
C1 F2 1.306(11) .
C1 F1 1.343(11) .
C1 F3 1.347(13) .
C1 C2 1.534(10) .
C2 C3 1.385(10) .
C3 C4 1.393(10) .
C3 H3 0.9500 .
C4 C5 1.524(10) .
C5 F4 1.298(11) .
C5 F6 1.333(11) .
C5 F5 1.385(12) .
C6 F8 1.318(11) .
C6 F7 1.347(11) .
C6 F9 1.373(12) .
C6 C7 1.524(9) .
C7 C8 1.394(9) .
C8 C9 1.378(9) .
C8 H8 0.9500 .
C9 C10 1.506(9) .
C10 F10 1.268(12) .
C10 F12 1.299(10) .
C10 F11 1.463(12) .
C11 F13 1.327(10) .
C11 F14 1.359(10) .
C11 F15 1.362(11) .
C11 C12 1.534(8) .
C12 C13 1.399(9) .
C13 C14 1.387(9) .
C13 H13 0.9500 .
C14 C15 1.544(9) .
C15 F17 1.308(11) .
C15 F18 1.346(11) .
C15 F16 1.396(12) .
C16 F19 1.313(11) .
C16 F21 1.334(10) .
C16 F20 1.374(11) .
C16 C17 1.535(8) .
C17 C18 1.391(8) .
C18 C19 1.382(8) .
C18 H18 0.9500 .
C19 C20 1.528(8) .
C20 F23 1.245(11) .
C20 F24 1.331(10) .
C20 F22 1.421(10) .
